data_2023044
loop_
_publ_author_name
'Shlian, Daniel G.'
'Summers, Rachael H.'
'Martinez, Katelyn'
'Upmacis, Rita K.'

_publ_section_title
;
 Crystal structure of
 tetra-kis-(&#x3bc;-2-hy-droxy-3,5-di-isoprop-yl-benzoato)bis-[(dimethyl
 sulfoxide)copper(II)].
;
_journal_coeditor_code EV2003
_journal_issue 'Pt 3'
_journal_name_full 'Acta crystallographica. Section E, Crystallographic communications'
_journal_page_first 335
_journal_page_last 338
_journal_paper_doi 10.1107/S205698902400166X
_journal_volume 80
_journal_year 2024
_chemical_formula_iupac '[Cu2 (C13 H17 O3)4 (C2 H6 O S)2]'
_chemical_formula_moiety 'C56 H80 Cu2 O14 S2'
_chemical_formula_sum 'C56 H80 Cu2 O14 S2'
_chemical_formula_weight 1168.40
_chemical_name_systematic
;
Tetrakis(\m-2-hydroxy-3,5-diisopropylbenzoato)bis[(dimethyl
sulfoxide)copper(II)]
;
_space_group_crystal_system triclinic
_space_group_IT_number 2
_space_group_name_Hall '-P 1'
_space_group_name_H-M_alt 'P -1'
_atom_sites_solution_hydrogens mixed
_audit_creation_method SHELXL-2014/7
_cell_angle_alpha 87.275(3)
_cell_angle_beta 88.918(3)
_cell_angle_gamma 72.096(2)
_cell_formula_units_Z 1
_cell_length_a 10.2990(17)
_cell_length_b 11.734(2)
_cell_length_c 12.846(2)
_cell_measurement_reflns_used 6990
_cell_measurement_temperature 180(2)
_cell_measurement_theta_max 28.35
_cell_measurement_theta_min 2.31
_cell_volume 1475.6(4)
_computing_cell_refinement
;
SAINT (Bruker, 2014)
;
_computing_data_collection
;
APEX2 (Bruker, 2014)
;
_computing_data_reduction
;
SAINT (Bruker, 2014)
;
_computing_molecular_graphics
;
SHELXTL (Sheldrick 2008)
;
_computing_publication_material
;
SHELXTL (Sheldrick 2008)
;
_computing_structure_refinement
;
<i>SHELXL2014/7</i> (Sheldrick, 2015)
;
_computing_structure_solution
;
SHELXS97 (Sheldrick 2008)
;
_diffrn_ambient_temperature 180(2)
_diffrn_measured_fraction_theta_full 1.000
_diffrn_measured_fraction_theta_max 1.000
_diffrn_measurement_device_type 'Bruker APEXII CCD'
_diffrn_measurement_method '\f and \w scans'
_diffrn_radiation_type MoK\a
_diffrn_radiation_wavelength 0.71073
_diffrn_reflns_av_R_equivalents 0.0455
_diffrn_reflns_av_unetI/netI 0.0540
_diffrn_reflns_limit_h_max 13
_diffrn_reflns_limit_h_min -13
_diffrn_reflns_limit_k_max 15
_diffrn_reflns_limit_k_min -15
_diffrn_reflns_limit_l_max 16
_diffrn_reflns_limit_l_min -16
_diffrn_reflns_number 19892
_diffrn_reflns_theta_full 25.000
_diffrn_reflns_theta_max 27.483
_diffrn_reflns_theta_min 1.587
_exptl_absorpt_coefficient_mu 0.852
_exptl_absorpt_correction_T_max 0.7461
_exptl_absorpt_correction_T_min 0.6917
_exptl_absorpt_correction_type empirical
_exptl_absorpt_process_details
;
(SADABS; Krause <i>et al.</i>,  2015)
;
_exptl_crystal_colour green
_exptl_crystal_density_diffrn 1.315
_exptl_crystal_description block
_exptl_crystal_F_000 618
_exptl_crystal_size_max 0.130
_exptl_crystal_size_mid 0.080
_exptl_crystal_size_min 0.050
_refine_diff_density_max 0.609
_refine_diff_density_min -0.523
_refine_ls_extinction_method none
_refine_ls_goodness_of_fit_ref 1.086
_refine_ls_hydrogen_treatment mixed
_refine_ls_matrix_type full
_refine_ls_number_parameters 367
_refine_ls_number_reflns 6767
_refine_ls_number_restraints 12
_refine_ls_restrained_S_all 1.085
_refine_ls_R_factor_all 0.0719
_refine_ls_R_factor_gt 0.0474
_refine_ls_shift/su_max 0.001
_refine_ls_shift/su_mean 0.000
_refine_ls_structure_factor_coef Fsqd
_refine_ls_weighting_details 'w=1/[\s^2^(Fo^2^)+(0.0587P)^2^+0.2858P] where P=(Fo^2^+2Fc^2^)/3'
_refine_ls_weighting_scheme calc
_refine_ls_wR_factor_gt 0.1168
_refine_ls_wR_factor_ref 0.1299
_reflns_number_gt 4879
_reflns_number_total 6767
_reflns_threshold_expression 'I > 2\s(I)'
_cod_data_source_file ev2003.cif
_cod_data_source_block I
_cod_depositor_comments 'Adding full bibliography for 2023044.cif.'
_cod_database_code 2023044
_shelx_space_group_comment
;
The symmetry employed for this shelxl refinement is uniquely defined
by the following loop, which should always be used as a source of
symmetry information in preference to the above space-group names.
They are only intended as comments.
;
_shelx_estimated_absorpt_t_min 0.897
_shelx_estimated_absorpt_t_max 0.959

loop_
_space_group_symop_operation_xyz
'x, y, z'
'-x, -y, -z'

loop_
_atom_site_type_symbol
_atom_site_label
_atom_site_fract_x
_atom_site_fract_y
_atom_site_fract_z
_atom_site_U_iso_or_equiv
_atom_site_adp_type
_atom_site_calc_flag
_atom_site_occupancy
_atom_site_disorder_assembly
_atom_site_disorder_group
Cu Cu 0.37845(3) 0.49460(3) 0.47832(2) 0.02804(12) Uani d 1 . .
S S 0.17501(7) 0.37569(7) 0.38084(6) 0.0393(2) Uani d 1 . .
O O1 0.18432(19) 0.48200(18) 0.43872(16) 0.0389(5) Uani d 1 . .
C C1 0.0029(3) 0.4164(3) 0.3402(3) 0.0507(9) Uani d 1 . .
H H1A -0.0116 0.3512 0.3016 0.076 Uiso calc 1 . .
H H1B -0.0573 0.4310 0.4014 0.076 Uiso calc 1 . .
H H1C -0.0178 0.4894 0.2951 0.076 Uiso calc 1 . .
C C2 0.1689(4) 0.2664(4) 0.4795(4) 0.0768(14) Uani d 1 . .
H H2A 0.1627 0.1942 0.4472 0.115 Uiso calc 1 . .
H H2B 0.2518 0.2461 0.5218 0.115 Uiso calc 1 . .
H H2C 0.0888 0.2984 0.5240 0.115 Uiso calc 1 . .
O O11 0.6237(2) 0.56862(18) 0.37685(15) 0.0372(5) Uani d 1 . .
O O12 0.4147(2) 0.56118(19) 0.34213(15) 0.0399(5) Uani d 1 . .
O O13 0.7689(3) 0.6204(3) 0.2281(3) 0.0555(12) Uani d 0.723(6) A 2
H H13B 0.750(4) 0.609(4) 0.284(3) 0.050(10) Uiso d 0.723(6) A 2
O O13A 0.3219(9) 0.6118(9) 0.1651(6) 0.053(3) Uani d 0.277(6) A 2
H H13C 0.317(9) 0.579(10) 0.215(4) 0.050(10) Uiso d 0.277(6) A 2
C C11 0.5242(3) 0.5824(2) 0.3152(2) 0.0347(6) Uani d 1 . .
C C12 0.5380(3) 0.6236(3) 0.2058(2) 0.0373(7) Uani d 1 B 1
C C13 0.6608(3) 0.6379(3) 0.1690(2) 0.0427(7) Uani d 1 B 1
H H13 0.7350 0.6248 0.2157 0.051 Uiso calc 0.277(6) A 1
C C14 0.6762(4) 0.6711(3) 0.0650(3) 0.0577(10) Uani d 1 B 1
C C15 0.5636(5) 0.6937(3) 0.0008(3) 0.0617(10) Uani d 1 B 1
H H15A 0.5717 0.7184 -0.0698 0.074 Uiso calc 1 B 1
C C16 0.4389(5) 0.6821(3) 0.0352(3) 0.0624(11) Uani d 1 B 1
C C17 0.4288(4) 0.6456(3) 0.1381(3) 0.0516(9) Uani d 1 B 1
H H17 0.3455 0.6355 0.1630 0.062 Uiso calc 0.723(6) A 1
C C21 0.8506(7) 0.6300(7) -0.0806(5) 0.161(3) Uani d 1 . .
H H21A 0.8511 0.5462 -0.0773 0.242 Uiso calc 1 . .
H H21B 0.7839 0.6758 -0.1325 0.242 Uiso calc 1 . .
H H21C 0.9415 0.6338 -0.1005 0.242 Uiso calc 1 . .
C C22 0.8122(5) 0.6828(4) 0.0253(3) 0.0814(14) Uani d 1 . .
H H22A 0.8843 0.6370 0.0758 0.098 Uiso calc 1 B 1
C C23 0.8107(5) 0.8131(5) 0.0221(4) 0.0937(16) Uani d 1 . .
H H23A 0.7858 0.8459 0.0910 0.141 Uiso calc 1 . .
H H23B 0.9015 0.8176 0.0026 0.141 Uiso calc 1 . .
H H23C 0.7439 0.8596 -0.0294 0.141 Uiso calc 1 . .
C C24 0.3386(9) 0.6856(6) -0.1406(5) 0.208(5) Uani d 1 . .
H H24A 0.4008 0.6039 -0.1461 0.313 Uiso calc 1 . .
H H24B 0.2521 0.6921 -0.1746 0.313 Uiso calc 1 . .
H H24C 0.3798 0.7427 -0.1746 0.313 Uiso calc 1 . .
C C25 0.3147(7) 0.7109(6) -0.0361(4) 0.109(2) Uani d 1 . .
H H25A 0.2630 0.6559 -0.0095 0.131 Uiso calc 1 B 1
C C26 0.2219(6) 0.8322(9) -0.0186(5) 0.188(4) Uani d 1 . .
H H26A 0.2098 0.8436 0.0564 0.282 Uiso calc 1 . .
H H26B 0.2610 0.8920 -0.0503 0.282 Uiso calc 1 . .
H H26C 0.1333 0.8415 -0.0504 0.282 Uiso calc 1 . .
O O31 0.31003(18) 0.65648(16) 0.53077(16) 0.0351(5) Uani d 1 . .
O O32 0.51797(18) 0.66681(17) 0.56497(15) 0.0338(4) Uani d 1 . .
O O33 0.0967(2) 0.8246(2) 0.5838(2) 0.0379(7) Uani d 0.859(5) C 2
H H33B 0.138(3) 0.772(3) 0.555(3) 0.050(10) Uiso d 0.859(5) C 2
O O33A 0.5527(15) 0.8378(14) 0.6593(16) 0.054(6) Uani d 0.141(5) C 2
H H33C 0.578(12) 0.789(14) 0.622(14) 0.050(10) Uiso d 0.141(5) C 2
C C31 0.3898(3) 0.7105(2) 0.5652(2) 0.0295(6) Uani d 1 . .
C C32 0.3274(3) 0.8303(2) 0.6083(2) 0.0286(6) Uani d 1 D 1
C C33 0.1852(3) 0.8809(2) 0.6158(2) 0.0304(6) Uani d 1 D 1
H H33 0.1274 0.8388 0.5912 0.036 Uiso calc 0.141(5) C 1
C C34 0.1278(3) 0.9922(3) 0.6591(2) 0.0313(6) Uani d 1 D 1
C C35 0.2159(3) 1.0517(2) 0.6925(2) 0.0320(6) Uani d 1 D 1
H H35A 0.1779 1.1284 0.7207 0.038 Uiso calc 1 D 1
C C36 0.3580(3) 1.0038(2) 0.6866(2) 0.0317(6) Uani d 1 D 1
C C37 0.4114(3) 0.8930(2) 0.6445(2) 0.0320(6) Uani d 1 D 1
H H37 0.5076 0.8585 0.6401 0.038 Uiso calc 0.859(5) C 1
C C41 -0.0798(3) 1.1751(3) 0.6886(3) 0.0557(9) Uani d 1 . .
H H41A -0.1792 1.1996 0.6968 0.084 Uiso calc 1 . .
H H41B -0.0387 1.1936 0.7513 0.084 Uiso calc 1 . .
H H41C -0.0558 1.2185 0.6279 0.084 Uiso calc 1 . .
C C42 -0.0267(3) 1.0413(3) 0.6728(2) 0.0398(7) Uani d 1 . .
H H42A -0.0692 1.0259 0.6078 0.048 Uiso calc 1 D 1
C C43 -0.0731(3) 0.9727(4) 0.7631(3) 0.0625(11) Uani d 1 . .
H H43A -0.0383 0.8864 0.7522 0.094 Uiso calc 1 . .
H H43B -0.0377 0.9899 0.8288 0.094 Uiso calc 1 . .
H H43C -0.1730 0.9978 0.7659 0.094 Uiso calc 1 . .
C C44 0.5460(4) 1.0940(3) 0.6422(3) 0.0520(9) Uani d 1 . .
H H44A 0.4937 1.1331 0.5803 0.078 Uiso calc 1 . .
H H44B 0.5954 1.1459 0.6685 0.078 Uiso calc 1 . .
H H44C 0.6112 1.0174 0.6236 0.078 Uiso calc 1 . .
C C45 0.4495(3) 1.0721(3) 0.7256(3) 0.0394(7) Uani d 1 . .
H H45A 0.3888 1.1524 0.7456 0.047 Uiso calc 1 D 1
C C46 0.5272(4) 1.0117(3) 0.8226(3) 0.0575(10) Uani d 1 . .
H H46C 0.4628 0.9984 0.8754 0.086 Uiso calc 1 . .
H H46D 0.5923 0.9345 0.8050 0.086 Uiso calc 1 . .
H H46A 0.5765 1.0630 0.8499 0.086 Uiso calc 1 . .

loop_
_atom_site_aniso_label
_atom_site_aniso_U_11
_atom_site_aniso_U_22
_atom_site_aniso_U_33
_atom_site_aniso_U_12
_atom_site_aniso_U_13
_atom_site_aniso_U_23
Cu 0.02434(18) 0.02916(19) 0.0328(2) -0.01076(14) 0.00134(13) -0.00635(14)
S 0.0299(4) 0.0473(5) 0.0447(5) -0.0169(3) -0.0029(3) -0.0084(4)
O1 0.0289(10) 0.0425(12) 0.0486(13) -0.0146(9) 0.0000(9) -0.0120(10)
C1 0.0322(16) 0.071(2) 0.054(2) -0.0201(16) -0.0063(14) -0.0122(18)
C2 0.077(3) 0.070(3) 0.097(3) -0.047(2) -0.037(2) 0.035(2)
O11 0.0368(11) 0.0413(12) 0.0333(11) -0.0120(9) 0.0022(9) -0.0004(9)
O12 0.0422(12) 0.0466(13) 0.0357(11) -0.0206(10) -0.0020(9) -0.0023(9)
O13 0.0343(18) 0.073(3) 0.047(2) -0.0008(16) 0.0075(15) 0.0165(18)
O13A 0.055(6) 0.085(7) 0.030(5) -0.038(5) -0.010(4) 0.010(4)
C11 0.0403(17) 0.0274(15) 0.0356(16) -0.0086(13) 0.0035(13) -0.0070(12)
C12 0.0453(17) 0.0332(16) 0.0315(16) -0.0090(13) 0.0031(13) -0.0056(12)
C13 0.0461(19) 0.0387(17) 0.0379(17) -0.0054(14) 0.0068(14) -0.0040(14)
C14 0.066(2) 0.050(2) 0.048(2) -0.0044(18) 0.0175(18) 0.0020(17)
C15 0.094(3) 0.055(2) 0.0348(19) -0.020(2) 0.009(2) -0.0002(16)
C16 0.095(3) 0.063(3) 0.0359(19) -0.034(2) -0.0154(19) 0.0015(17)
C17 0.067(2) 0.058(2) 0.0380(19) -0.0307(19) -0.0072(16) -0.0014(16)
C21 0.177(7) 0.184(7) 0.138(6) -0.074(6) 0.114(5) -0.078(5)
C22 0.069(3) 0.098(4) 0.057(3) 0.000(2) 0.034(2) 0.018(2)
C23 0.070(3) 0.135(5) 0.087(4) -0.048(3) 0.016(3) -0.005(3)
C24 0.321(12) 0.114(5) 0.131(6) 0.036(6) -0.134(7) -0.053(5)
C25 0.146(5) 0.158(6) 0.048(3) -0.086(5) -0.049(3) 0.028(3)
C26 0.079(4) 0.298(11) 0.127(6) 0.046(5) -0.056(4) -0.092(6)
O31 0.0268(10) 0.0308(11) 0.0498(12) -0.0105(8) -0.0015(9) -0.0120(9)
O32 0.0240(10) 0.0324(11) 0.0458(12) -0.0087(8) 0.0040(8) -0.0119(9)
O33 0.0240(12) 0.0396(15) 0.0538(17) -0.0135(11) -0.0009(11) -0.0140(12)
O33A 0.029(8) 0.032(9) 0.107(16) -0.014(7) 0.004(8) -0.030(9)
C31 0.0265(14) 0.0309(15) 0.0328(15) -0.0108(12) 0.0008(11) -0.0041(12)
C32 0.0241(13) 0.0292(14) 0.0342(15) -0.0104(11) 0.0022(11) -0.0038(11)
C33 0.0257(13) 0.0326(15) 0.0335(15) -0.0098(12) -0.0004(11) -0.0012(12)
C34 0.0243(13) 0.0356(16) 0.0332(15) -0.0083(12) -0.0014(11) 0.0012(12)
C35 0.0320(15) 0.0265(14) 0.0338(15) -0.0030(12) 0.0001(12) -0.0058(12)
C36 0.0257(14) 0.0290(15) 0.0396(16) -0.0069(11) -0.0016(12) -0.0026(12)
C37 0.0219(13) 0.0318(15) 0.0411(17) -0.0062(11) 0.0003(11) -0.0049(12)
C41 0.0314(17) 0.053(2) 0.073(3) 0.0015(15) 0.0025(16) -0.0090(18)
C42 0.0234(14) 0.0443(18) 0.0475(18) -0.0039(13) 0.0008(13) -0.0045(14)
C43 0.0325(18) 0.071(3) 0.077(3) -0.0082(17) 0.0171(17) 0.008(2)
C44 0.052(2) 0.054(2) 0.062(2) -0.0333(17) -0.0034(17) 0.0014(17)
C45 0.0319(15) 0.0307(16) 0.058(2) -0.0109(13) -0.0031(14) -0.0125(14)
C46 0.057(2) 0.074(3) 0.052(2) -0.035(2) -0.0099(17) -0.0036(19)

loop_
_atom_type_symbol
_atom_type_description
_atom_type_scat_dispersion_real
_atom_type_scat_dispersion_imag
_atom_type_scat_source
C C 0.0033 0.0016 'International Tables Vol C Tables 4.2.6.8 and 6.1.1.4'
H H 0.0000 0.0000 'International Tables Vol C Tables 4.2.6.8 and 6.1.1.4'
O O 0.0106 0.0060 'International Tables Vol C Tables 4.2.6.8 and 6.1.1.4'
Cu Cu 0.3201 1.2651 'International Tables Vol C Tables 4.2.6.8 and 6.1.1.4'
S S 0.1246 0.1234 'International Tables Vol C Tables 4.2.6.8 and 6.1.1.4'

loop_
_geom_angle_atom_site_label_1
_geom_angle_atom_site_label_2
_geom_angle_atom_site_label_3
_geom_angle_site_symmetry_1
_geom_angle_site_symmetry_3
_geom_angle
_geom_angle_publ_flag
O12 Cu O31 . . 90.21(9) ?
O12 Cu O32 . 2_666 89.59(9) ?
O31 Cu O32 . 2_666 168.77(7) ?
O12 Cu O11 . 2_666 168.80(8) ?
O31 Cu O11 . 2_666 88.12(9) ?
O32 Cu O11 2_666 2_666 89.91(8) ?
O12 Cu O1 . . 95.71(8) ?
O31 Cu O1 . . 95.79(7) ?
O32 Cu O1 2_666 . 95.41(8) ?
O11 Cu O1 2_666 . 95.48(8) ?
O12 Cu Cu . 2_666 83.21(6) ?
O31 Cu Cu . 2_666 85.92(6) ?
O32 Cu Cu 2_666 2_666 82.91(6) ?
O11 Cu Cu 2_666 2_666 85.63(6) ?
O1 Cu Cu . 2_666 177.99(6) ?
O1 S C1 . . 104.47(14) ?
O1 S C2 . . 105.02(18) ?
C1 S C2 . . 98.30(18) ?
S O1 Cu . . 119.72(11) ?
C11 O11 Cu . 2_666 122.04(19) ?
C11 O12 Cu . . 125.71(19) ?
O12 C11 O11 . . 123.3(3) ?
O12 C11 C12 . . 118.3(3) ?
O11 C11 C12 . . 118.4(3) ?
C17 C12 C13 . . 119.4(3) ?
C17 C12 C11 . . 119.8(3) ?
C13 C12 C11 . . 120.8(3) ?
C14 C13 C12 . . 121.0(3) ?
C15 C14 C13 . . 117.4(3) ?
C15 C14 C22 . . 122.2(3) ?
C13 C14 C22 . . 120.4(4) ?
C14 C15 C16 . . 123.1(3) ?
C17 C16 C15 . . 117.8(4) ?
C17 C16 C25 . . 120.0(4) ?
C15 C16 C25 . . 122.2(4) ?
C16 C17 C12 . . 121.3(4) ?
C21 C22 C23 . . 110.4(4) ?
C21 C22 C14 . . 112.3(5) ?
C23 C22 C14 . . 111.0(3) ?
C24 C25 C26 . . 114.0(5) ?
C24 C25 C16 . . 117.3(6) ?
C26 C25 C16 . . 110.6(4) ?
C31 O31 Cu . . 122.11(17) ?
C31 O32 Cu . 2_666 125.63(18) ?
O32 C31 O31 . . 123.3(3) ?
O32 C31 C32 . . 118.8(2) ?
O31 C31 C32 . . 117.9(2) ?
C37 C32 C33 . . 119.1(3) ?
C37 C32 C31 . . 119.4(2) ?
C33 C32 C31 . . 121.4(2) ?
C34 C33 C32 . . 120.9(2) ?
C35 C34 C33 . . 117.8(2) ?
C35 C34 C42 . . 122.4(3) ?
C33 C34 C42 . . 119.8(2) ?
C34 C35 C36 . . 122.9(3) ?
C37 C36 C35 . . 117.8(2) ?
C37 C36 C45 . . 121.5(2) ?
C35 C36 C45 . . 120.7(2) ?
C36 C37 C32 . . 121.5(2) ?
C41 C42 C34 . . 114.4(3) ?
C41 C42 C43 . . 110.1(3) ?
C34 C42 C43 . . 110.0(2) ?
C44 C45 C46 . . 110.9(3) ?
C44 C45 C36 . . 112.5(3) ?
C46 C45 C36 . . 112.0(3) ?

loop_
_geom_bond_atom_site_label_1
_geom_bond_atom_site_label_2
_geom_bond_site_symmetry_2
_geom_bond_distance
_geom_bond_publ_flag
Cu O12 . 1.958(2) ?
Cu O31 . 1.9595(19) ?
Cu O32 2_666 1.9672(19) ?
Cu O11 2_666 1.972(2) ?
Cu O1 . 2.1226(19) ?
Cu Cu 2_666 2.6170(7) ?
S O1 . 1.511(2) ?
S C1 . 1.770(3) ?
S C2 . 1.774(4) ?
O11 C11 . 1.273(3) ?
O11 Cu 2_666 1.972(2) ?
O12 C11 . 1.267(3) ?
C11 C12 . 1.483(4) ?
C12 C17 . 1.387(4) ?
C12 C13 . 1.397(4) ?
C13 C14 . 1.394(4) ?
C14 C15 . 1.386(6) ?
C14 C22 . 1.525(6) ?
C15 C16 . 1.393(6) ?
C16 C17 . 1.382(5) ?
C16 C25 . 1.529(6) ?
C21 C22 . 1.518(7) ?
C22 C23 . 1.522(7) ?
C24 C25 . 1.389(8) ?
C25 C26 . 1.474(8) ?
O31 C31 . 1.278(3) ?
O32 C31 . 1.261(3) ?
O32 Cu 2_666 1.9672(19) ?
C31 C32 . 1.483(4) ?
C32 C37 . 1.394(4) ?
C32 C33 . 1.404(4) ?
C33 C34 . 1.394(4) ?
C34 C35 . 1.388(4) ?
C34 C42 . 1.527(4) ?
C35 C36 . 1.400(4) ?
C36 C37 . 1.379(4) ?
C36 C45 . 1.517(4) ?
C41 C42 . 1.517(4) ?
C42 C43 . 1.532(4) ?
C44 C45 . 1.514(4) ?
C45 C46 . 1.516(4) ?

loop_
_geom_hbond_atom_site_label_D
_geom_hbond_atom_site_label_H
_geom_hbond_atom_site_label_A
_geom_hbond_site_symmetry_A
_geom_hbond_distance_DH
_geom_hbond_distance_HA
_geom_hbond_distance_DA
_geom_hbond_angle_DHA
O13 H13B O11 . 0.75(3) 1.91(3) 2.568(4) 147(4)
O13A H13C O12 . 0.75(3) 1.90(4) 2.458(8) 131(4)
O33 H33B O31 . 0.74(3) 1.90(3) 2.567(3) 149(4)
O33A H33C O32 . 0.75(4) 1.90(4) 2.511(14) 138(5)

loop_
_geom_torsion_atom_site_label_1
_geom_torsion_atom_site_label_2
_geom_torsion_atom_site_label_3
_geom_torsion_atom_site_label_4
_geom_torsion_site_symmetry_1
_geom_torsion_site_symmetry_2
_geom_torsion_site_symmetry_3
_geom_torsion_site_symmetry_4
_geom_torsion
_geom_torsion_publ_flag
C1 S O1 Cu . . . . -167.93(15) ?
C2 S O1 Cu . . . . 89.15(19) ?
Cu O12 C11 O11 . . . . -4.0(4) ?
Cu O12 C11 C12 . . . . 175.03(18) ?
Cu O11 C11 O12 2_666 . . . 2.6(4) ?
Cu O11 C11 C12 2_666 . . . -176.39(18) ?
O12 C11 C12 C17 . . . . 4.4(4) ?
O11 C11 C12 C17 . . . . -176.6(3) ?
O12 C11 C12 C13 . . . . -174.1(3) ?
O11 C11 C12 C13 . . . . 5.0(4) ?
C17 C12 C13 C14 . . . . -1.6(5) ?
C11 C12 C13 C14 . . . . 176.9(3) ?
C12 C13 C14 C15 . . . . 2.5(5) ?
C12 C13 C14 C22 . . . . -178.3(3) ?
C13 C14 C15 C16 . . . . -1.6(6) ?
C22 C14 C15 C16 . . . . 179.2(4) ?
C14 C15 C16 C17 . . . . -0.3(6) ?
C14 C15 C16 C25 . . . . 178.2(4) ?
C15 C16 C17 C12 . . . . 1.3(6) ?
C25 C16 C17 C12 . . . . -177.3(4) ?
C13 C12 C17 C16 . . . . -0.4(5) ?
C11 C12 C17 C16 . . . . -178.8(3) ?
C15 C14 C22 C21 . . . . -42.9(6) ?
C13 C14 C22 C21 . . . . 137.9(5) ?
C15 C14 C22 C23 . . . . 81.2(5) ?
C13 C14 C22 C23 . . . . -98.0(4) ?
C17 C16 C25 C24 . . . . -146.9(6) ?
C15 C16 C25 C24 . . . . 34.6(8) ?
C17 C16 C25 C26 . . . . 80.0(6) ?
C15 C16 C25 C26 . . . . -98.5(7) ?
Cu O32 C31 O31 2_666 . . . -4.4(4) ?
Cu O32 C31 C32 2_666 . . . 175.15(17) ?
Cu O31 C31 O32 . . . . 2.6(4) ?
Cu O31 C31 C32 . . . . -176.86(17) ?
O32 C31 C32 C37 . . . . 1.9(4) ?
O31 C31 C32 C37 . . . . -178.6(3) ?
O32 C31 C32 C33 . . . . -176.6(3) ?
O31 C31 C32 C33 . . . . 3.0(4) ?
C37 C32 C33 C34 . . . . -0.2(4) ?
C31 C32 C33 C34 . . . . 178.3(2) ?
C32 C33 C34 C35 . . . . 1.1(4) ?
C32 C33 C34 C42 . . . . -176.0(3) ?
C33 C34 C35 C36 . . . . -1.4(4) ?
C42 C34 C35 C36 . . . . 175.7(3) ?
C34 C35 C36 C37 . . . . 0.6(4) ?
C34 C35 C36 C45 . . . . -179.2(3) ?
C35 C36 C37 C32 . . . . 0.4(4) ?
C45 C36 C37 C32 . . . . -179.8(3) ?
C33 C32 C37 C36 . . . . -0.6(4) ?
C31 C32 C37 C36 . . . . -179.1(3) ?
C35 C34 C42 C41 . . . . 20.9(4) ?
C33 C34 C42 C41 . . . . -162.2(3) ?
C35 C34 C42 C43 . . . . -103.7(3) ?
C33 C34 C42 C43 . . . . 73.3(4) ?
C37 C36 C45 C44 . . . . 57.2(4) ?
C35 C36 C45 C44 . . . . -123.1(3) ?
C37 C36 C45 C46 . . . . -68.6(4) ?
C35 C36 C45 C46 . . . . 111.2(3) ?
